data_4124501
loop_
_publ_author_name
'Hess, R.F.'
'Gordon, P.L.'
'Tait, C.D.'
'Abney, K.D.'
'Dorhout, P.K.'

_publ_section_title
;
 Synthesis and structural characterization of the first quaternary
 plutonium thiophosphates : K3 Pu (P S4)2 and A Pu P2 S7 (A = K, Rb,Cs)
;
_journal_name_full 'Journal of the American Chemical Society'
_journal_page_first 1327
_journal_page_last 1333
_journal_volume 124
_journal_year 2002
_chemical_formula_sum 'P2 Pu Rb S7'
_chemical_name_systematic 'Rb Pu (P2 S7)'
_space_group_IT_number 14
_symmetry_space_group_name_Hall '-P 2ybc'
_symmetry_space_group_name_H-M 'P 1 21/c 1'
_cell_angle_alpha 90
_cell_angle_beta 90.564
_cell_angle_gamma 90
_cell_formula_units_Z 4
_cell_length_a 9.8011
_cell_length_b 12.3977
_cell_length_c 9.0263
_cell_volume 1096.742
_citation_journal_id_ASTM JACSAT
_cod_data_source_file Hess_JACSAT_2002_327.cif
_cod_data_source_block P2Pu1Rb1S7
_cod_original_cell_volume 1096.743
_cod_original_formula_sum 'P2 Pu1 Rb1 S7'
_cod_database_code 4124501

loop_
_symmetry_equiv_pos_as_xyz
x,y,z
-x,y+1/2,-z+1/2
-x,-y,-z
x,-y-1/2,z-1/2

loop_
_atom_site_label
_atom_site_type_symbol
_atom_site_fract_x
_atom_site_fract_y
_atom_site_fract_z
_atom_site_occupancy
_atom_site_U_iso_or_equiv
S1 S-2 0.5142 0.4405 0.18 1 0.0
S6 S-2 0.135 0.794 0.1122 1 0.0
S2 S-2 0.168 0.5262 -0.0738 1 0.0
S7 S-2 0.7456 0.9478 -0.0761 1 0.0
Rb1 Rb+1 0.8939 0.6953 0.8673 1 0.0
S4 S-2 0.1324 0.5579 0.29 1 0.0
Pu1 Pu+3 0.3591 0.6428 0.1068 1 0.0
S3 S-2 0.6456 0.691 0.1461 1 0.0
P1 P+5 0.6827 0.9652 0.6989 1 0.0
S5 S-2 0.412 0.8318 -0.0736 1 0.0
P2 P+5 0.7716 0.102 0.0227 1 0.0
